data_2201740
loop_
_publ_author_name
'Zou, Wuxin'
'Chen, Peili'
'Gao, Yu'
'Meng, Jiben'

_publ_section_title
;3-{2-[2-(3,5-Dinitro-2-oxidophenyl)ethyl]-3,3-dimethyl-3<i>H</i>-indol-1-ium-1-yl}propanoic
 acid bis(dimethylformamide) solvate
;
_journal_issue 3
_journal_name_full 'Acta Crystallographica Section E'
_journal_page_first o337
_journal_page_last o339
_journal_paper_doi 10.1107/S1600536803003337
_journal_volume 59
_journal_year 2003
_chemical_formula_iupac 'C21 H19 N3 O7, 2C3 H7 N O'
_chemical_formula_moiety 'C21 H19 N3 O7, 2C3 H7 N O'
_chemical_formula_sum 'C27 H33 N5 O9'
_chemical_formula_weight 571.58
_chemical_name_systematic
;
1'-(2-Carboxyethyl)-3',3'-dimethyl-6,8-dinitrospiro[2H-1-benzopyran-
2,2'(2H)-indole] bis(dimethylformamide) solvate
;
_space_group_IT_number 2
_symmetry_cell_setting triclinic
_symmetry_space_group_name_Hall '-P 1'
_symmetry_space_group_name_H-M 'P -1'
_atom_sites_solution_hydrogens geom
_atom_sites_solution_primary direct
_atom_sites_solution_secondary difmap
_audit_creation_method SHELXL-97
_cell_angle_alpha 113.266(6)
_cell_angle_beta 95.167(6)
_cell_angle_gamma 95.326(6)
_cell_formula_units_Z 2
_cell_length_a 10.633(4)
_cell_length_b 12.078(4)
_cell_length_c 12.262(4)
_cell_measurement_reflns_used 636
_cell_measurement_temperature 293(2)
_cell_measurement_theta_max 22.43
_cell_measurement_theta_min 2.79
_cell_volume 1426.6(9)
_computing_cell_refinement SMART
_computing_data_collection 'SMART (Bruker, 1998)'
_computing_data_reduction 'SAINT (Bruker, 1998)'
_computing_molecular_graphics 'SHELXTL (Bruker, 1997)'
_computing_publication_material SHELXTL
_computing_structure_refinement 'SHELXL97 (Sheldrick, 1997)'
_computing_structure_solution 'SHELXS97 (Sheldrick, 1997)'
_diffrn_ambient_temperature 293(2)
_diffrn_measured_fraction_theta_full 0.993
_diffrn_measured_fraction_theta_max 0.993
_diffrn_measurement_device_type 'Bruker SMART CCD area-detector'
_diffrn_measurement_method '\f and \w'
_diffrn_radiation_monochromator graphite
_diffrn_radiation_source 'fine-focus sealed tube'
_diffrn_radiation_type MoK\a
_diffrn_radiation_wavelength 0.71073
_diffrn_reflns_av_R_equivalents 0.0388
_diffrn_reflns_av_sigmaI/netI 0.1040
_diffrn_reflns_limit_h_max 12
_diffrn_reflns_limit_h_min -12
_diffrn_reflns_limit_k_max 14
_diffrn_reflns_limit_k_min -13
_diffrn_reflns_limit_l_max 14
_diffrn_reflns_limit_l_min -13
_diffrn_reflns_number 7300
_diffrn_reflns_theta_full 25.00
_diffrn_reflns_theta_max 25.00
_diffrn_reflns_theta_min 1.83
_diffrn_standards_decay_% none
_diffrn_standards_number 0
_exptl_absorpt_coefficient_mu 0.101
_exptl_absorpt_correction_T_max 1.000
_exptl_absorpt_correction_T_min 0.958
_exptl_absorpt_correction_type multi-scan
_exptl_absorpt_process_details '(SADABS; Sheldrick, 1996)'
_exptl_crystal_colour red
_exptl_crystal_density_diffrn 1.331
_exptl_crystal_density_method 'not measured'
_exptl_crystal_description plate
_exptl_crystal_F_000 604
_exptl_crystal_size_max 0.24
_exptl_crystal_size_mid 0.22
_exptl_crystal_size_min 0.16
_refine_diff_density_max 0.17
_refine_diff_density_min -0.18
_refine_ls_extinction_coef none
_refine_ls_extinction_expression Fc^*^=kFc[1+0.001xFc^2^\l^3^/sin(2\q)]^-1/4^
_refine_ls_extinction_method SHELXL97
_refine_ls_goodness_of_fit_ref 0.997
_refine_ls_hydrogen_treatment constr
_refine_ls_matrix_type full
_refine_ls_number_parameters 378
_refine_ls_number_reflns 4991
_refine_ls_number_restraints 124
_refine_ls_restrained_S_all 0.987
_refine_ls_R_factor_all 0.1593
_refine_ls_R_factor_gt 0.0631
_refine_ls_shift/su_max 0.001
_refine_ls_shift/su_mean 0.000
_refine_ls_structure_factor_coef Fsqd
_refine_ls_weighting_details 'calc w = 1/[\s^2^(Fo^2^)+(0.0559P)^2^] where P = (Fo^2^+2Fc^2^)/3'
_refine_ls_weighting_scheme calc
_refine_ls_wR_factor_gt 0.1196
_refine_ls_wR_factor_ref 0.1528
_reflns_number_gt 2331
_reflns_number_total 4991
_reflns_threshold_expression I>2\s(I)
_cod_data_source_file ac6029.cif
_cod_data_source_block I
_cod_depositor_comments
;
The following automatic conversions were performed:
'_symmetry_cell_setting' value 'Triclinic' changed to 'triclinic'
according to '/home/saulius/struct/CIF-dictionaries/cif_core.dic'
dictionary named 'cif_core.dic' version 2.4.1 from 2010-06-29.

Automatic conversion script
Id: cif_fix_enum 1527 2010-12-29 10:47:43Z saulius 

The following automatic conversions were performed:

'_symmetry_cell_setting' value 'Triclinic' changed to 'triclinic'
according to /home/saulius/struct/CIF-dictionaries/cif_core.dic
dictionary named 'cif_core.dic' version 2.4.1 from 2010-06-29.

Automatic conversion script
Id: cif_fix_values 1715 2011-07-08 13:25:40Z adriana 
;
_cod_database_code 2201740
_cod_database_fobs_code 2201740

loop_
_symmetry_equiv_pos_as_xyz
'x, y, z'
'-x, -y, -z'

loop_
_atom_site_label
_atom_site_fract_x
_atom_site_fract_y
_atom_site_fract_z
_atom_site_U_iso_or_equiv
_atom_site_adp_type
_atom_site_calc_flag
_atom_site_refinement_flags
_atom_site_occupancy
_atom_site_disorder_assembly
_atom_site_disorder_group
_atom_site_type_symbol
N1 0.8221(2) 0.5872(3) 0.6455(2) 0.0364(7) Uani d . 1 . . N
N2 0.4743(3) 0.2938(3) 1.0985(3) 0.0555(9) Uani d . 1 . . N
N3 0.2492(3) 0.2666(3) 0.7288(3) 0.0560(9) Uani d . 1 . . N
O1 0.7001(2) 0.3953(3) 1.0368(2) 0.0637(8) Uani d . 1 . . O
O2 0.5468(3) 0.3575(3) 1.1892(3) 0.0756(9) Uani d . 1 . . O
O3 0.3909(4) 0.2175(3) 1.0976(3) 0.1048(13) Uani d . 1 . . O
O4 0.1564(2) 0.2163(3) 0.7517(3) 0.0788(10) Uani d . 1 . . O
O5 0.2459(2) 0.2866(3) 0.6379(3) 0.0789(10) Uani d . 1 . . O
O6 0.4908(2) 0.6710(3) 0.4957(2) 0.0620(8) Uani d . 1 . . O
O7 0.5527(3) 0.8665(3) 0.6079(3) 0.0814(10) Uani d . 1 . . O
H7A 0.4844 0.8778 0.5739 0.13(2) Uiso d R 1 . . H
C1 0.8204(3) 0.5457(3) 0.7304(3) 0.0364(9) Uani d . 1 . . C
C2 0.9552(3) 0.5625(3) 0.7936(3) 0.0389(9) Uani d . 1 . . C
C3 1.0315(3) 0.6062(3) 0.7172(3) 0.0379(9) Uani d . 1 . . C
C4 1.1610(3) 0.6293(3) 0.7192(3) 0.0472(10) Uani d . 1 . . C
H4 1.2180 0.6185 0.7751 0.057 Uiso calc R 1 . . H
C5 1.2039(3) 0.6687(3) 0.6363(3) 0.0512(10) Uani d . 1 . . C
H5 1.2912 0.6827 0.6352 0.061 Uiso calc R 1 . . H
C6 1.1201(3) 0.6881(3) 0.5545(3) 0.0512(10) Uani d . 1 . . C
H6 1.1522 0.7166 0.5009 0.061 Uiso calc R 1 . . H
C7 0.9901(3) 0.6659(3) 0.5509(3) 0.0472(10) Uani d . 1 . . C
H7 0.9330 0.6783 0.4962 0.057 Uiso calc R 1 . . H
C8 0.9500(3) 0.6242(3) 0.6336(3) 0.0366(9) Uani d . 1 . . C
C9 0.9685(3) 0.6634(4) 0.9207(3) 0.0554(11) Uani d . 1 . . C
H9A 1.0559 0.6805 0.9570 0.083 Uiso calc R 1 . . H
H9B 0.9158 0.6371 0.9679 0.083 Uiso calc R 1 . . H
H9C 0.9422 0.7357 0.9165 0.083 Uiso calc R 1 . . H
C10 0.9965(3) 0.4460(4) 0.7976(3) 0.0540(11) Uani d . 1 . . C
H10A 0.9808 0.3820 0.7184 0.081 Uiso calc R 1 . . H
H10B 0.9488 0.4226 0.8498 0.081 Uiso calc R 1 . . H
H10C 1.0859 0.4602 0.8271 0.081 Uiso calc R 1 . . H
C11 0.7060(3) 0.4932(3) 0.7532(3) 0.0405(9) Uani d . 1 . . C
H11 0.6315 0.4842 0.7026 0.049 Uiso calc R 1 . . H
C12 0.6968(3) 0.4556(3) 0.8419(3) 0.0404(9) Uani d . 1 . . C
H12 0.7708 0.4695 0.8947 0.048 Uiso calc R 1 . . H
C13 0.5844(3) 0.3962(3) 0.8641(3) 0.0362(9) Uani d . 1 . . C
C14 0.5970(3) 0.3717(3) 0.9712(3) 0.0414(9) Uani d . 1 . . C
C15 0.4797(3) 0.3160(3) 0.9912(3) 0.0385(9) Uani d . 1 . . C
C16 0.3694(3) 0.2810(3) 0.9127(3) 0.0431(9) Uani d . 1 . . C
H16 0.2975 0.2422 0.9276 0.052 Uiso calc R 1 . . H
C17 0.3660(3) 0.3040(3) 0.8115(3) 0.0410(9) Uani d . 1 . . C
C18 0.4711(3) 0.3609(3) 0.7871(3) 0.0420(9) Uani d . 1 . . C
H18 0.4658 0.3758 0.7181 0.050 Uiso calc R 1 . . H
C19 0.7122(3) 0.6029(3) 0.5736(3) 0.0416(9) Uani d . 1 . . C
H19A 0.6378 0.5481 0.5701 0.050 Uiso calc R 1 . . H
H19B 0.7303 0.5837 0.4925 0.050 Uiso calc R 1 . . H
C20 0.6863(3) 0.7329(4) 0.6300(3) 0.0477(10) Uani d . 1 . . C
H20A 0.6790 0.7546 0.7140 0.057 Uiso calc R 1 . . H
H20B 0.7575 0.7864 0.6253 0.057 Uiso calc R 1 . . H
C21 0.5665(4) 0.7510(4) 0.5692(4) 0.0476(10) Uani d . 1 . . C
N4 0.2270(4) 0.9048(3) 0.3555(3) 0.0706(10) Uani d U 1 . . N
O8 0.3476(3) 0.9147(3) 0.5204(3) 0.0905(11) Uani d U 1 . . O
C22 0.3295(5) 0.8881(4) 0.4114(5) 0.0765(14) Uani d U 1 . . C
H22 0.3927 0.8541 0.3663 0.092 Uiso calc R 1 . . H
C23 0.1288(4) 0.9612(5) 0.4212(5) 0.0954(17) Uani d U 1 . . C
H23A 0.0568 0.9008 0.4072 0.143 Uiso calc R 1 . . H
H23B 0.1032 1.0220 0.3951 0.143 Uiso calc R 1 . . H
H23C 0.1606 0.9987 0.5052 0.143 Uiso calc R 1 . . H
C24 0.2151(6) 0.8772(5) 0.2293(4) 0.121(2) Uani d U 1 . . C
H24A 0.2923 0.8508 0.1993 0.182 Uiso calc R 1 . . H
H24B 0.2003 0.9488 0.2167 0.182 Uiso calc R 1 . . H
H24C 0.1449 0.8138 0.1877 0.182 Uiso calc R 1 . . H
N5 0.2212(5) -0.0388(4) 0.8664(4) 0.0890(13) Uani d U 1 . . N
O9 0.0087(5) -0.0516(5) 0.8162(5) 0.165(2) Uani d U 1 . . O
C25 0.1183(8) -0.0401(6) 0.7972(6) 0.116(2) Uani d U 1 . . C
H25A 0.1308 -0.0313 0.7267 0.139 Uiso calc R 1 . . H
C26 0.2126(6) -0.0534(5) 0.9757(5) 0.132(2) Uani d U 1 . . C
H26A 0.2775 0.0031 1.0371 0.198 Uiso calc R 1 . . H
H26B 0.2243 -0.1350 0.9638 0.198 Uiso calc R 1 . . H
H26C 0.1301 -0.0381 0.9995 0.198 Uiso calc R 1 . . H
C27 0.3447(5) -0.0362(5) 0.8282(5) 0.1145(19) Uani d U 1 . . C
H27A 0.3759 -0.1119 0.8150 0.172 Uiso calc R 1 . . H
H27B 0.4025 0.0294 0.8890 0.172 Uiso calc R 1 . . H
H27C 0.3383 -0.0244 0.7551 0.172 Uiso calc R 1 . . H

loop_
_atom_site_aniso_label
_atom_site_aniso_U_11
_atom_site_aniso_U_22
_atom_site_aniso_U_33
_atom_site_aniso_U_12
_atom_site_aniso_U_13
_atom_site_aniso_U_23
N1 0.0326(16) 0.0457(19) 0.0351(17) 0.0009(14) 0.0004(13) 0.0226(15)
N2 0.053(2) 0.063(3) 0.053(2) 0.0008(19) 0.0098(19) 0.027(2)
N3 0.041(2) 0.066(2) 0.069(2) -0.0021(18) -0.0018(18) 0.040(2)
O1 0.0425(16) 0.106(2) 0.0542(17) -0.0048(16) -0.0036(14) 0.0500(17)
O2 0.0542(18) 0.125(3) 0.0583(19) -0.0016(19) -0.0006(16) 0.053(2)
O3 0.142(3) 0.103(3) 0.062(2) -0.055(2) 0.006(2) 0.043(2)
O4 0.0427(17) 0.103(3) 0.105(2) -0.0154(17) -0.0062(16) 0.066(2)
O5 0.0521(18) 0.119(3) 0.078(2) -0.0103(17) -0.0164(16) 0.063(2)
O6 0.0483(17) 0.072(2) 0.0618(18) 0.0047(16) -0.0110(14) 0.0276(16)
O7 0.063(2) 0.067(2) 0.114(3) 0.0167(17) -0.0133(18) 0.040(2)
C1 0.032(2) 0.045(2) 0.035(2) 0.0027(17) 0.0018(16) 0.0204(18)
C2 0.033(2) 0.052(2) 0.036(2) -0.0007(18) -0.0010(16) 0.0241(19)
C3 0.033(2) 0.045(2) 0.036(2) 0.0008(18) 0.0009(17) 0.0178(18)
C4 0.033(2) 0.064(3) 0.045(2) 0.0006(19) -0.0024(18) 0.026(2)
C5 0.038(2) 0.062(3) 0.048(2) 0.000(2) 0.0087(19) 0.018(2)
C6 0.051(3) 0.059(3) 0.047(2) -0.004(2) 0.012(2) 0.026(2)
C7 0.044(2) 0.057(3) 0.044(2) -0.001(2) -0.0007(19) 0.027(2)
C8 0.033(2) 0.040(2) 0.039(2) 0.0018(17) 0.0058(17) 0.0194(18)
C9 0.049(2) 0.073(3) 0.040(2) -0.006(2) -0.0004(19) 0.023(2)
C10 0.042(2) 0.074(3) 0.060(3) 0.007(2) 0.001(2) 0.043(2)
C11 0.030(2) 0.052(2) 0.042(2) 0.0040(18) -0.0013(17) 0.024(2)
C12 0.034(2) 0.053(3) 0.038(2) 0.0024(18) -0.0001(17) 0.025(2)
C13 0.033(2) 0.040(2) 0.038(2) 0.0016(17) 0.0033(17) 0.0197(18)
C14 0.040(2) 0.046(2) 0.042(2) 0.0023(19) 0.0019(18) 0.0239(19)
C15 0.043(2) 0.045(2) 0.035(2) 0.0045(19) 0.0087(18) 0.0229(19)
C16 0.037(2) 0.041(2) 0.053(2) 0.0013(18) 0.0104(19) 0.021(2)
C17 0.035(2) 0.047(2) 0.043(2) -0.0004(18) -0.0020(18) 0.024(2)
C18 0.042(2) 0.050(2) 0.043(2) 0.0035(19) 0.0053(18) 0.028(2)
C19 0.036(2) 0.053(3) 0.040(2) -0.0028(18) -0.0071(17) 0.028(2)
C20 0.045(2) 0.058(3) 0.042(2) 0.006(2) 0.0016(18) 0.023(2)
C21 0.041(2) 0.063(3) 0.047(3) 0.006(2) 0.006(2) 0.031(2)
N4 0.071(3) 0.063(3) 0.077(3) 0.016(2) 0.001(2) 0.028(2)
O8 0.076(2) 0.120(3) 0.098(3) 0.033(2) 0.007(2) 0.065(2)
C22 0.074(3) 0.078(4) 0.088(4) 0.023(3) 0.018(3) 0.041(3)
C23 0.068(3) 0.115(5) 0.108(4) 0.024(3) 0.004(3) 0.049(4)
C24 0.173(6) 0.114(5) 0.068(3) 0.044(4) 0.001(4) 0.026(3)
N5 0.116(4) 0.071(3) 0.078(3) 0.006(3) 0.016(3) 0.029(2)
O9 0.136(4) 0.180(5) 0.177(5) 0.054(4) 0.030(4) 0.059(4)
C25 0.147(5) 0.096(5) 0.111(5) 0.044(5) 0.026(5) 0.040(4)
C26 0.184(6) 0.117(5) 0.082(4) -0.037(5) 0.010(4) 0.043(4)
C27 0.131(5) 0.082(4) 0.117(5) 0.008(4) 0.034(4) 0.025(4)

loop_
_atom_type_symbol
_atom_type_description
_atom_type_scat_dispersion_real
_atom_type_scat_dispersion_imag
_atom_type_scat_source
C C 0.0033 0.0016 'International Tables Vol C Tables 4.2.6.8 and 6.1.1.4'
H H 0.0000 0.0000 'International Tables Vol C Tables 4.2.6.8 and 6.1.1.4'
N N 0.0061 0.0033 'International Tables Vol C Tables 4.2.6.8 and 6.1.1.4'
O O 0.0106 0.0060 'International Tables Vol C Tables 4.2.6.8 and 6.1.1.4'

loop_
_geom_angle_atom_site_label_1
_geom_angle_atom_site_label_2
_geom_angle_atom_site_label_3
_geom_angle
_geom_angle_publ_flag
C1 N1 C8 111.0(3) yes
C1 N1 C19 127.7(3) ?
C8 N1 C19 121.2(3) ?
O3 N2 O2 121.8(3) ?
O3 N2 C15 118.5(3) ?
O2 N2 C15 119.5(3) ?
O4 N3 O5 122.1(3) ?
O4 N3 C17 118.9(3) ?
O5 N3 C17 119.0(3) ?
C21 O7 H7A 112.3 ?
N1 C1 C11 122.3(3) yes
N1 C1 C2 109.8(3) yes
C11 C1 C2 127.9(3) yes
C3 C2 C1 101.0(2) yes
C3 C2 C10 111.6(3) ?
C1 C2 C10 114.1(3) ?
C3 C2 C9 109.6(3) ?
C1 C2 C9 109.6(3) ?
C10 C2 C9 110.6(3) ?
C4 C3 C8 119.2(3) ?
C4 C3 C2 131.3(3) ?
C8 C3 C2 109.5(3) ?
C3 C4 C5 118.2(3) ?
C3 C4 H4 120.9 ?
C5 C4 H4 120.9 ?
C4 C5 C6 121.5(3) ?
C4 C5 H5 119.3 ?
C6 C5 H5 119.3 ?
C7 C6 C5 121.3(3) ?
C7 C6 H6 119.3 ?
C5 C6 H6 119.3 ?
C6 C7 C8 115.9(3) ?
C6 C7 H7 122.1 ?
C8 C7 H7 122.1 ?
C3 C8 C7 123.9(3) ?
C3 C8 N1 108.2(3) ?
C7 C8 N1 127.9(3) ?
C2 C9 H9A 109.5 ?
C2 C9 H9B 109.5 ?
H9A C9 H9B 109.5 ?
C2 C9 H9C 109.5 ?
H9A C9 H9C 109.5 ?
H9B C9 H9C 109.5 ?
C2 C10 H10A 109.5 ?
C2 C10 H10B 109.5 ?
H10A C10 H10B 109.5 ?
C2 C10 H10C 109.5 ?
H10A C10 H10C 109.5 ?
H10B C10 H10C 109.5 ?
C12 C11 C1 125.1(3) yes
C12 C11 H11 117.4 ?
C1 C11 H11 117.4 ?
C11 C12 C13 126.9(3) yes
C11 C12 H12 116.6 ?
C13 C12 H12 116.6 ?
C18 C13 C12 122.5(3) yes
C18 C13 C14 121.1(3) ?
C12 C13 C14 116.3(3) yes
O1 C14 C15 124.1(3) yes
O1 C14 C13 122.0(3) yes
C15 C14 C13 113.9(3) ?
C16 C15 N2 116.0(3) ?
C16 C15 C14 123.4(3) ?
N2 C15 C14 120.6(3) ?
C15 C16 C17 119.2(3) ?
C15 C16 H16 120.4 ?
C17 C16 H16 120.4 ?
C16 C17 C18 121.6(3) ?
C16 C17 N3 118.8(3) ?
C18 C17 N3 119.6(3) ?
C17 C18 C13 120.6(3) ?
C17 C18 H18 119.7 ?
C13 C18 H18 119.7 ?
N1 C19 C20 109.2(3) ?
N1 C19 H19A 109.8 ?
C20 C19 H19A 109.8 ?
N1 C19 H19B 109.8 ?
C20 C19 H19B 109.8 ?
H19A C19 H19B 108.3 ?
C21 C20 C19 111.7(3) ?
C21 C20 H20A 109.3 ?
C19 C20 H20A 109.3 ?
C21 C20 H20B 109.3 ?
C19 C20 H20B 109.3 ?
H20A C20 H20B 107.9 ?
O6 C21 O7 123.5(4) ?
O6 C21 C20 124.9(4) ?
O7 C21 C20 111.5(4) ?
C22 N4 C23 120.3(4) ?
C22 N4 C24 121.1(4) ?
C23 N4 C24 118.4(4) ?
O8 C22 N4 124.2(5) ?
O8 C22 H22 117.9 ?
N4 C22 H22 117.9 ?
N4 C23 H23A 109.5 ?
N4 C23 H23B 109.5 ?
H23A C23 H23B 109.5 ?
N4 C23 H23C 109.5 ?
H23A C23 H23C 109.5 ?
H23B C23 H23C 109.5 ?
N4 C24 H24A 109.5 ?
N4 C24 H24B 109.5 ?
H24A C24 H24B 109.5 ?
N4 C24 H24C 109.5 ?
H24A C24 H24C 109.5 ?
H24B C24 H24C 109.5 ?
C25 N5 C26 121.3(5) ?
C25 N5 C27 121.0(5) ?
C26 N5 C27 117.4(5) ?
O9 C25 N5 126.5(7) ?
O9 C25 H25A 116.8 ?
N5 C25 H25A 116.8 ?
N5 C26 H26A 109.5 ?
N5 C26 H26B 109.5 ?
H26A C26 H26B 109.5 ?
N5 C26 H26C 109.5 ?
H26A C26 H26C 109.5 ?
H26B C26 H26C 109.5 ?
N5 C27 H27A 109.5 ?
N5 C27 H27B 109.5 ?
H27A C27 H27B 109.5 ?
N5 C27 H27C 109.5 ?
H27A C27 H27C 109.5 ?
H27B C27 H27C 109.5 ?

loop_
_geom_bond_atom_site_label_1
_geom_bond_atom_site_label_2
_geom_bond_site_symmetry_2
_geom_bond_distance
_geom_bond_publ_flag
N1 C1 . 1.322(4) yes
N1 C8 . 1.430(4) ?
N1 C19 . 1.473(4) ?
N2 O3 . 1.213(4) ?
N2 O2 . 1.218(4) ?
N2 C15 . 1.447(4) ?
N3 O4 . 1.223(4) ?
N3 O5 . 1.229(4) ?
N3 C17 . 1.443(4) ?
O1 C14 . 1.238(4) yes
O6 C21 . 1.196(4) ?
O7 C21 . 1.312(5) ?
O7 H7A . 0.8536 yes
C1 C11 . 1.421(4) ?
C1 C2 . 1.522(4) yes
C2 C3 . 1.505(4) ?
C2 C10 . 1.531(5) ?
C2 C9 . 1.537(5) ?
C3 C4 . 1.375(4) ?
C3 C8 . 1.379(4) ?
C4 C5 . 1.376(5) ?
C4 H4 . 0.9300 ?
C5 C6 . 1.385(5) ?
C5 H5 . 0.9300 ?
C6 C7 . 1.376(4) ?
C6 H6 . 0.9300 ?
C7 C8 . 1.380(4) ?
C7 H7 . 0.9300 ?
C9 H9A . 0.9600 ?
C9 H9B . 0.9600 ?
C9 H9C . 0.9600 ?
C10 H10A . 0.9600 ?
C10 H10B . 0.9600 ?
C10 H10C . 0.9600 ?
C11 C12 . 1.342(4) yes
C11 H11 . 0.9300 ?
C12 C13 . 1.439(4) ?
C12 H12 . 0.9300 ?
C13 C18 . 1.381(4) ?
C13 C14 . 1.454(4) ?
C14 C15 . 1.449(4) ?
C15 C16 . 1.366(4) ?
C16 C17 . 1.373(4) ?
C16 H16 . 0.9300 ?
C17 C18 . 1.375(4) ?
C18 H18 . 0.9300 ?
C19 C20 . 1.509(5) ?
C19 H19A . 0.9700 ?
C19 H19B . 0.9700 ?
C20 C21 . 1.495(5) ?
C20 H20A . 0.9700 ?
C20 H20B . 0.9700 ?
N4 C22 . 1.310(5) ?
N4 C23 . 1.433(5) ?
N4 C24 . 1.439(5) ?
O8 C22 . 1.236(5) ?
C22 H22 . 0.9300 ?
C23 H23A . 0.9600 ?
C23 H23B . 0.9600 ?
C23 H23C . 0.9600 ?
C24 H24A . 0.9600 ?
C24 H24B . 0.9600 ?
C24 H24C . 0.9600 ?
N5 C25 . 1.318(7) ?
N5 C26 . 1.428(6) ?
N5 C27 . 1.435(6) ?
O9 C25 . 1.215(7) ?
C25 H25A . 0.9300 ?
C26 H26A . 0.9600 ?
C26 H26B . 0.9600 ?
C26 H26C . 0.9600 ?
C27 H27A . 0.9600 ?
C27 H27B . 0.9600 ?
C27 H27C . 0.9600 ?

loop_
_geom_hbond_atom_site_label_D
_geom_hbond_atom_site_label_H
_geom_hbond_atom_site_label_A
_geom_hbond_site_symmetry_A
_geom_hbond_distance_DH
_geom_hbond_distance_HA
_geom_hbond_distance_DA
_geom_hbond_angle_DHA
_geom_hbond_publ_flag
O7 H7A O8 . 0.85 1.71 2.560(5) 173 yes
C4 H4 O1 2_767 0.93 2.46 3.348(5) 159 yes
C4 H4 O2 2_767 0.93 2.47 3.175(5) 133 yes
C20 H20A O3 2_667 0.97 2.40 3.345(5) 166 yes
C7 H7 O5 2_666 0.93 2.58 3.501(5) 173 yes
C11 H11 O6 2_666 0.93 2.55 3.305(4) 139 yes
C18 H18 O6 2_666 0.93 2.55 3.401(4) 152 yes
C26 H26A O3 . 0.96 2.54 3.319(8) 138 yes

loop_
_geom_torsion_atom_site_label_1
_geom_torsion_atom_site_label_2
_geom_torsion_atom_site_label_3
_geom_torsion_atom_site_label_4
_geom_torsion
_geom_torsion_publ_flag
C8 N1 C1 C11 -174.4(3) yes
C19 N1 C1 C11 9.0(5) ?
C8 N1 C1 C2 5.0(4) yes
C19 N1 C1 C2 -171.6(3) yes
N1 C1 C2 C3 -6.7(4) yes
C11 C1 C2 C3 172.7(3) ?
N1 C1 C2 C10 -126.5(3) ?
C11 C1 C2 C10 52.8(5) ?
N1 C1 C2 C9 108.9(3) ?
C11 C1 C2 C9 -71.7(4) ?
C1 C2 C3 C4 -174.2(4) ?
C10 C2 C3 C4 -52.5(5) ?
C9 C2 C3 C4 70.3(5) ?
C1 C2 C3 C8 6.0(4) ?
C10 C2 C3 C8 127.7(3) ?
C9 C2 C3 C8 -109.5(3) ?
C8 C3 C4 C5 -0.5(5) ?
C2 C3 C4 C5 179.7(4) ?
C3 C4 C5 C6 1.6(6) ?
C4 C5 C6 C7 -1.5(6) ?
C5 C6 C7 C8 0.2(5) ?
C4 C3 C8 C7 -0.8(6) ?
C2 C3 C8 C7 179.0(3) ?
C4 C3 C8 N1 176.6(3) ?
C2 C3 C8 N1 -3.6(4) ?
C6 C7 C8 C3 0.9(6) ?
C6 C7 C8 N1 -175.9(3) yes
C1 N1 C8 C3 -1.0(4) yes
C19 N1 C8 C3 175.9(3) ?
C1 N1 C8 C7 176.3(4) yes
C19 N1 C8 C7 -6.8(5) ?
N1 C1 C11 C12 -176.2(3) yes
C2 C1 C11 C12 4.6(6) yes
C1 C11 C12 C13 -176.4(3) yes
C11 C12 C13 C18 5.6(6) yes
C11 C12 C13 C14 -176.0(4) yes
C18 C13 C14 O1 175.1(3) yes
C12 C13 C14 O1 -3.4(5) yes
C18 C13 C14 C15 -3.8(5) ?
C12 C13 C14 C15 177.8(3) yes
O3 N2 C15 C16 21.2(5) ?
O2 N2 C15 C16 -153.6(3) ?
O3 N2 C15 C14 -158.6(4) ?
O2 N2 C15 C14 26.6(5) ?
O1 C14 C15 C16 -174.2(3) yes
C13 C14 C15 C16 4.6(5) ?
O1 C14 C15 N2 5.6(6) ?
C13 C14 C15 N2 -175.6(3) ?
N2 C15 C16 C17 177.2(3) ?
C14 C15 C16 C17 -3.0(5) ?
C15 C16 C17 C18 0.2(5) ?
C15 C16 C17 N3 179.9(3) ?
O4 N3 C17 C16 0.4(5) ?
O5 N3 C17 C16 -179.7(4) ?
O4 N3 C17 C18 -179.9(4) ?
O5 N3 C17 C18 0.0(5) ?
C16 C17 C18 C13 0.5(5) ?
N3 C17 C18 C13 -179.2(3) ?
C12 C13 C18 C17 179.8(3) ?
C14 C13 C18 C17 1.5(5) ?
C1 N1 C19 C20 95.8(4) ?
C8 N1 C19 C20 -80.5(4) ?
N1 C19 C20 C21 -173.4(3) ?
C19 C20 C21 O6 9.3(5) ?
C19 C20 C21 O7 -171.8(3) ?
C23 N4 C22 O8 2.5(7) ?
C24 N4 C22 O8 176.8(5) ?
C26 N5 C25 O9 0.9(10) ?
C27 N5 C25 O9 174.0(7) ?

loop_
_cod_related_entry_id
_cod_related_entry_database
_cod_related_entry_code
1 ChemSpider 21175065
